data_1561280
loop_
_publ_author_name
'Beheshti, Azizolla'
'Nozarian, Kimia'
'Ghamari, Narges'
'Mayer, Peter'
'Motamedi, Hossein'

_publ_section_title
;
 Selective high capacity adsorption of Congo red, luminescence and
 antibacterial assessment of two new cadmium(II) coordination polymers
;
_journal_name_full 'Journal of Solid State Chemistry'
_journal_page_first 618
_journal_page_last 627
_journal_paper_doi 10.1016/j.jssc.2017.11.035
_journal_volume 258
_journal_year 2018
_chemical_formula_moiety '2(C12 H18 Cd I2 N4 S2), C3 H7 N O, H2 O'
_chemical_formula_sum 'C27 H45 Cd2 I4 N9 O2 S4'
_chemical_formula_weight 1388.36
_chemical_name_common AB21
_space_group_crystal_system triclinic
_space_group_IT_number 2
_space_group_name_Hall '-P 1'
_space_group_name_H-M_alt 'P -1'
_atom_sites_solution_hydrogens geom
_audit_author_name 'P. Mayer'
_audit_block_code Cd_I2_C6H9N2S_DMF_H2O_tv178_behesti
_audit_creation_method SHELXL-2014
_cell_angle_alpha 91.9071(11)
_cell_angle_beta 102.7512(12)
_cell_angle_gamma 94.9222(11)
_cell_formula_units_Z 2
_cell_length_a 11.8833(4)
_cell_length_b 13.1374(5)
_cell_length_c 14.5214(5)
_cell_measurement_reflns_used 9938
_cell_measurement_temperature 100(2)
_cell_measurement_theta_max 26.3939
_cell_measurement_theta_min 2.8275
_cell_volume 2199.77(14)
_computing_cell_refinement 'APEX2 v2012.4-3 (Bruker AXS)'
_computing_data_collection 'Bruker Instrument Service v3.0.21'
_computing_data_reduction 'SAINT V8.18C (Bruker AXS Inc., 2011)'
_computing_structure_refinement
;
Sheldrick, G. M. (2008).
<i>Acta Cryst.</i> A<b>64</b>, 112--122.
;
_computing_structure_solution
;
A. Altomare, M. C. Burla, M. Camalli, G. L. Cascarano, C. Giacovazzo, A.
Guagliardi, A. G. G. Moliterni, G. Polidori, R. Spagna: SIR97: a new tool for
crystal structure determination and refinement; J. Appl. Crystallogr. 1999,
32, 115-119.
;
_diffrn_ambient_temperature 100(2)
_diffrn_detector_area_resol_mean 10.4167
_diffrn_measured_fraction_theta_full 0.998
_diffrn_measured_fraction_theta_max 0.991
_diffrn_measurement_device 'fixed-chi three-circle diffractometer'
_diffrn_measurement_device_type 'Bruker D8 Venture TXS'
_diffrn_measurement_method 'mix of phi and omega scans'
_diffrn_radiation_collimation 'focusing mirrors'
_diffrn_radiation_monochromator 'focusing mirrors'
_diffrn_radiation_type MoK\a
_diffrn_radiation_wavelength 0.71073
_diffrn_reflns_av_R_equivalents 0.0368
_diffrn_reflns_av_unetI/netI 0.0367
_diffrn_reflns_Laue_measured_fraction_full 0.998
_diffrn_reflns_Laue_measured_fraction_max 0.991
_diffrn_reflns_limit_h_max 14
_diffrn_reflns_limit_h_min -14
_diffrn_reflns_limit_k_max 16
_diffrn_reflns_limit_k_min -16
_diffrn_reflns_limit_l_max 18
_diffrn_reflns_limit_l_min -15
_diffrn_reflns_number 33100
_diffrn_reflns_point_group_measured_fraction_full 0.998
_diffrn_reflns_point_group_measured_fraction_max 0.991
_diffrn_reflns_theta_full 25.240
_diffrn_reflns_theta_max 26.40
_diffrn_reflns_theta_min 3.022
_diffrn_source 'rotating anode (TXS)'
_diffrn_source_current 50
_diffrn_source_power 2.5
_diffrn_source_type 'Bruker TXS'
_diffrn_source_voltage 50
_exptl_absorpt_coefficient_mu 3.999
_exptl_absorpt_correction_T_max 0.7454
_exptl_absorpt_correction_T_min 0.6612
_exptl_absorpt_correction_type multi-scan
_exptl_absorpt_process_details 'SADABS V2014/4 (Bruker AXS Inc.)'
_exptl_crystal_colour colourless
_exptl_crystal_density_diffrn 2.096
_exptl_crystal_density_method 'not measured'
_exptl_crystal_description platelet
_exptl_crystal_F_000 1316
_exptl_crystal_size_max 0.100
_exptl_crystal_size_mid 0.070
_exptl_crystal_size_min 0.010
_refine_diff_density_max 1.201
_refine_diff_density_min -1.314
_refine_diff_density_rms 0.127
_refine_ls_extinction_coef .
_refine_ls_extinction_method none
_refine_ls_goodness_of_fit_ref 1.033
_refine_ls_hydrogen_treatment constr
_refine_ls_matrix_type full
_refine_ls_number_parameters 440
_refine_ls_number_reflns 8992
_refine_ls_number_restraints 0
_refine_ls_restrained_S_all 1.033
_refine_ls_R_factor_all 0.0443
_refine_ls_R_factor_gt 0.0314
_refine_ls_shift/su_max 0.001
_refine_ls_shift/su_mean 0.000
_refine_ls_structure_factor_coef Fsqd
_refine_ls_weighting_details 'w=1/[\s^2^(Fo^2^)+(0.0141P)^2^+8.5996P] where P=(Fo^2^+2Fc^2^)/3'
_refine_ls_weighting_scheme calc
_refine_ls_wR_factor_gt 0.0612
_refine_ls_wR_factor_ref 0.0648
_reflns_Friedel_coverage 0.000
_reflns_Friedel_fraction_full .
_reflns_Friedel_fraction_max .
_reflns_number_gt 7430
_reflns_number_total 8992
_reflns_threshold_expression 'I > 2\s(I)'
_cod_data_source_file JSSC-2018-258-618.cif
_cod_data_source_block tv178
_cod_database_code 1561280
_shelx_space_group_comment
;
The symmetry employed for this shelxl refinement is uniquely defined
by the following loop, which should always be used as a source of
symmetry information in preference to the above space-group names.
They are only intended as comments.
;
_shelxl_version_number 2014-3

loop_
_space_group_symop_operation_xyz
'x, y, z'
'-x, -y, -z'

loop_
_atom_site_label
_atom_site_type_symbol
_atom_site_fract_x
_atom_site_fract_y
_atom_site_fract_z
_atom_site_U_iso_or_equiv
_atom_site_adp_type
_atom_site_occupancy
_atom_site_site_symmetry_order
_atom_site_calc_flag
_atom_site_refinement_flags_posn
_atom_site_refinement_flags_adp
_atom_site_refinement_flags_occupancy
_atom_site_disorder_assembly
_atom_site_disorder_group
C1 C 0.6016(7) 0.5502(4) 0.3086(4) 0.0539(19) Uani 1 1 d . . . . .
H1 H 0.5651 0.6117 0.2991 0.065 Uiso 1 1 calc R U . . .
C2 C 0.7039(7) 0.5336(4) 0.2932(4) 0.0513(19) Uani 1 1 d . . . . .
H2 H 0.7546 0.5818 0.2708 0.062 Uiso 1 1 calc R U . . .
C3 C 0.6349(5) 0.3905(4) 0.3450(3) 0.0302(12) Uani 1 1 d . . . . .
C4 C 0.8267(6) 0.3840(5) 0.3088(4) 0.0534(18) Uani 1 1 d . . . . .
H4A H 0.8037 0.3143 0.2811 0.080 Uiso 1 1 calc R U . . .
H4B H 0.8763 0.3815 0.3722 0.080 Uiso 1 1 calc R U . . .
H4C H 0.8694 0.4228 0.2688 0.080 Uiso 1 1 calc R U . . .
C5B C 0.4481(6) 0.4499(5) 0.3684(4) 0.0448(15) Uani 0.307(8) 1 d . . P A 1
H5A H 0.4303 0.3777 0.3821 0.054 Uiso 0.307(8) 1 calc R U P A 1
H5B H 0.3851 0.4689 0.3168 0.054 Uiso 0.307(8) 1 calc R U P A 1
C6B C 0.4581(16) 0.5211(15) 0.4587(13) 0.038(5) Uiso 0.307(8) 1 d . . P A 1
H6A H 0.4874 0.5915 0.4477 0.045 Uiso 0.307(8) 1 calc R U P A 1
H6B H 0.3810 0.5234 0.4737 0.045 Uiso 0.307(8) 1 calc R U P A 1
C5 C 0.4481(6) 0.4499(5) 0.3684(4) 0.0448(15) Uani 0.693(8) 1 d . . P A 2
H5C H 0.4055 0.3841 0.3403 0.054 Uiso 0.693(8) 1 calc R U P A 2
H5D H 0.4008 0.5056 0.3436 0.054 Uiso 0.693(8) 1 calc R U P A 2
C6 C 0.4649(7) 0.4514(7) 0.4770(6) 0.039(2) Uiso 0.693(8) 1 d . . P A 2
H6C H 0.3882 0.4463 0.4936 0.047 Uiso 0.693(8) 1 calc R U P A 2
H6D H 0.5051 0.3915 0.5013 0.047 Uiso 0.693(8) 1 calc R U P A 2
C7 C 0.7141(5) 0.0033(4) 0.7837(3) 0.0282(11) Uani 1 1 d . . . . .
H7 H 0.7645 -0.0375 0.8235 0.034 Uiso 1 1 calc R U . . .
C8 C 0.6097(5) -0.0290(4) 0.7296(3) 0.0264(11) Uani 1 1 d . . . . .
H8 H 0.5719 -0.0963 0.7245 0.032 Uiso 1 1 calc R U . . .
C9 C 0.6450(4) 0.1375(3) 0.7089(3) 0.0196(9) Uani 1 1 d . . . . .
C10 C 0.8407(4) 0.1709(4) 0.8166(4) 0.0334(12) Uani 1 1 d . . . . .
H10A H 0.8799 0.1968 0.7682 0.050 Uiso 1 1 calc R U . . .
H10B H 0.8926 0.1309 0.8600 0.050 Uiso 1 1 calc R U . . .
H10C H 0.8201 0.2286 0.8520 0.050 Uiso 1 1 calc R U . . .
C11 C 0.4576(4) 0.0530(4) 0.6129(3) 0.0246(10) Uani 1 1 d . . . . .
H11A H 0.4200 0.1154 0.6235 0.030 Uiso 1 1 calc R U . . .
H11B H 0.4055 -0.0069 0.6220 0.030 Uiso 1 1 calc R U . . .
C12 C 0.4735(4) 0.0478(3) 0.5119(3) 0.0228(10) Uani 1 1 d . . . . .
H12A H 0.3972 0.0498 0.4679 0.027 Uiso 1 1 calc R U . . .
H12B H 0.5240 0.1087 0.5023 0.027 Uiso 1 1 calc R U . . .
C13 C 0.2434(4) -0.0917(4) -0.2554(3) 0.0231(10) Uani 1 1 d . . . . .
H13 H 0.2382 -0.1104 -0.3201 0.028 Uiso 1 1 calc R U . . .
C14 C 0.3175(4) -0.1232(3) -0.1815(3) 0.0201(9) Uani 1 1 d . . . . .
H14 H 0.3754 -0.1681 -0.1840 0.024 Uiso 1 1 calc R U . . .
C15 C 0.2080(4) -0.0190(3) -0.1255(3) 0.0191(9) Uani 1 1 d . . . . .
C16 C 0.0837(4) 0.0252(4) -0.2777(3) 0.0335(12) Uani 1 1 d . . . . .
H16A H 0.1006 0.0993 -0.2646 0.050 Uiso 1 1 calc R U . . .
H16B H 0.0096 0.0028 -0.2622 0.050 Uiso 1 1 calc R U . . .
H16C H 0.0791 0.0087 -0.3448 0.050 Uiso 1 1 calc R U . . .
C17 C 0.3601(4) -0.0904(3) -0.0042(3) 0.0204(9) Uani 1 1 d . . . . .
H17A H 0.3956 -0.1560 -0.0012 0.024 Uiso 1 1 calc R U . . .
H17B H 0.3058 -0.0925 0.0387 0.024 Uiso 1 1 calc R U . . .
C18 C 0.4545(4) -0.0036(3) 0.0294(3) 0.0185(9) Uani 1 1 d . . . . .
H18A H 0.4928 -0.0130 0.0960 0.022 Uiso 1 1 calc R U . . .
H18B H 0.4185 0.0618 0.0276 0.022 Uiso 1 1 calc R U . . .
C19 C 0.2236(5) 0.5431(4) 0.1513(3) 0.0326(12) Uani 1 1 d . . . . .
H19 H 0.2145 0.5628 0.2126 0.039 Uiso 1 1 calc R U . . .
C20 C 0.3024(5) 0.5846(4) 0.1078(3) 0.0302(11) Uani 1 1 d . . . . .
H20 H 0.3600 0.6392 0.1325 0.036 Uiso 1 1 calc R U . . .
C21 C 0.1958(4) 0.4611(4) 0.0104(3) 0.0262(11) Uani 1 1 d . . . . .
C22 C 0.0638(5) 0.3977(4) 0.1123(4) 0.0377(13) Uani 1 1 d . . . . .
H22A H -0.0098 0.4095 0.0700 0.057 Uiso 1 1 calc R U . . .
H22B H 0.0590 0.4112 0.1781 0.057 Uiso 1 1 calc R U . . .
H22C H 0.0797 0.3265 0.1033 0.057 Uiso 1 1 calc R U . . .
C23 C 0.3536(5) 0.5573(4) -0.0502(3) 0.0314(12) Uani 1 1 d . . . . .
H23A H 0.3846 0.6303 -0.0412 0.038 Uiso 1 1 calc R U . . .
H23B H 0.3019 0.5471 -0.1140 0.038 Uiso 1 1 calc R U . . .
C24 C 0.4546(4) 0.4914(3) -0.0454(3) 0.0266(11) Uani 1 1 d . . . . .
H24A H 0.4239 0.4184 -0.0528 0.032 Uiso 1 1 calc R U . . .
H24B H 0.4915 0.5064 -0.0989 0.032 Uiso 1 1 calc R U . . .
N1 N 0.5581(5) 0.4627(3) 0.3408(3) 0.0386(12) Uani 1 1 d . . . . .
N2 N 0.7255(5) 0.4330(3) 0.3153(3) 0.0409(12) Uani 1 1 d . . . . .
N3 N 0.7355(3) 0.1060(3) 0.7713(3) 0.0236(8) Uani 1 1 d . . . . .
N4 N 0.5674(3) 0.0544(3) 0.6828(2) 0.0209(8) Uani 1 1 d . . . . .
N5 N 0.1754(3) -0.0270(3) -0.2204(2) 0.0202(8) Uani 1 1 d . . . . .
N6 N 0.2955(3) -0.0792(3) -0.1011(2) 0.0179(8) Uani 1 1 d . . . . .
N7 N 0.1572(4) 0.4662(3) 0.0909(3) 0.0287(9) Uani 1 1 d . . . . .
N8 N 0.2854(4) 0.5343(3) 0.0205(3) 0.0285(9) Uani 1 1 d . . . . .
S1 S 0.61413(10) 0.26730(8) 0.38030(8) 0.0221(2) Uani 1 1 d . . . . .
S2 S 0.62796(10) 0.25939(8) 0.67269(8) 0.0215(2) Uani 1 1 d . . . . .
S3 S 0.14444(10) 0.04805(9) -0.04999(8) 0.0227(2) Uani 1 1 d . . . . .
S4 S 0.13646(11) 0.37974(9) -0.08734(8) 0.0277(3) Uani 1 1 d . . . . .
Cd1 Cd 0.74770(3) 0.27113(3) 0.54579(2) 0.02205(8) Uani 1 1 d . . . . .
Cd2 Cd 0.25441(3) 0.22633(2) -0.04255(2) 0.02114(8) Uani 1 1 d . . . . .
I1 I 0.87021(10) 0.45970(7) 0.58630(5) 0.0391(3) Uani 0.856(4) 1 d . . P . .
I11 I 0.9101(3) 0.4280(3) 0.6043(2) 0.0250(9) Uiso 0.144(4) 1 d . . P . .
I2 I 0.84623(3) 0.09029(3) 0.54066(2) 0.03575(9) Uani 1 1 d . . . . .
I3 I 0.38352(3) 0.20488(2) -0.17869(2) 0.02395(8) Uani 1 1 d . . . . .
I4 I 0.38510(3) 0.27863(2) 0.13747(2) 0.02197(7) Uani 1 1 d . . . . .
C25 C 0.0467(7) 0.2452(6) 0.3789(6) 0.039(2) Uiso 0.693(8) 1 d . . P A 1
H25 H -0.0063 0.2633 0.4157 0.047 Uiso 0.693(8) 1 calc R U P A 1
C26 C 0.2349(8) 0.2005(7) 0.3740(6) 0.045(2) Uiso 0.693(8) 1 d . . P A 1
H26A H 0.3124 0.2172 0.4144 0.053 Uiso 0.693(8) 1 calc R U P A 1
H26B H 0.2280 0.2377 0.3160 0.053 Uiso 0.693(8) 1 calc R U P A 1
H26C H 0.2225 0.1267 0.3579 0.053 Uiso 0.693(8) 1 calc R U P A 1
C27 C 0.1833(8) 0.2352(7) 0.5278(6) 0.041(2) Uiso 0.693(8) 1 d . . P A 1
H27A H 0.2512 0.2850 0.5491 0.062 Uiso 0.693(8) 1 calc R U P A 1
H27B H 0.2022 0.1678 0.5502 0.062 Uiso 0.693(8) 1 calc R U P A 1
H27C H 0.1188 0.2567 0.5534 0.062 Uiso 0.693(8) 1 calc R U P A 1
N9 N 0.1497(9) 0.2292(7) 0.4234(7) 0.028(3) Uiso 0.693(8) 1 d . . P A 1
O1 O 0.0115(5) 0.2387(5) 0.2912(4) 0.0411(16) Uiso 0.693(8) 1 d . . P A 1
O2 O 0.0703(5) 0.1407(4) 0.1313(4) 0.0408(16) Uiso 0.693(8) 1 d . . P A 1
C25B C 0.144(3) 0.222(2) 0.323(2) 0.089(9) Uiso 0.307(8) 1 d . . P A 2
H25B H 0.2005 0.2336 0.2866 0.107 Uiso 0.307(8) 1 calc R U P A 2
C26B C 0.293(3) 0.268(3) 0.456(3) 0.139(16) Uiso 0.307(8) 1 d . . P A 2
H26D H 0.3369 0.2371 0.4148 0.167 Uiso 0.307(8) 1 calc R U P A 2
H26E H 0.3200 0.2468 0.5210 0.167 Uiso 0.307(8) 1 calc R U P A 2
H26F H 0.3062 0.3431 0.4562 0.167 Uiso 0.307(8) 1 calc R U P A 2
C27B C 0.106(4) 0.231(3) 0.491(3) 0.128(14) Uiso 0.307(8) 1 d . . P A 2
H27D H 0.1374 0.1839 0.5392 0.193 Uiso 0.307(8) 1 calc R U P A 2
H27E H 0.0267 0.2061 0.4599 0.193 Uiso 0.307(8) 1 calc R U P A 2
H27F H 0.1074 0.2991 0.5215 0.193 Uiso 0.307(8) 1 calc R U P A 2
N9B N 0.175(2) 0.2374(19) 0.4243(17) 0.039(8) Uiso 0.307(8) 1 d . . P A 2
O1B O 0.0377(18) 0.1908(17) 0.2838(14) 0.082(6) Uiso 0.307(8) 1 d . . P A 2
O2B O 0.014(2) 0.1651(17) 0.0881(18) 0.102(7) Uiso 0.307(8) 1 d . . P A 2

loop_
_atom_site_aniso_label
_atom_site_aniso_U_11
_atom_site_aniso_U_22
_atom_site_aniso_U_33
_atom_site_aniso_U_23
_atom_site_aniso_U_13
_atom_site_aniso_U_12
C1 0.122(6) 0.027(3) 0.017(3) 0.003(2) 0.024(3) 0.009(3)
C2 0.113(6) 0.019(3) 0.019(3) 0.003(2) 0.018(3) -0.015(3)
C3 0.058(4) 0.021(2) 0.011(2) -0.0014(19) 0.009(2) 0.004(2)
C4 0.062(4) 0.059(4) 0.034(3) -0.011(3) 0.016(3) -0.027(3)
C5B 0.069(4) 0.047(3) 0.019(3) -0.002(2) 0.002(3) 0.033(3)
C5 0.069(4) 0.047(3) 0.019(3) -0.002(2) 0.002(3) 0.033(3)
C7 0.050(3) 0.026(3) 0.012(2) 0.0057(19) 0.008(2) 0.016(2)
C8 0.051(3) 0.017(2) 0.013(2) 0.0039(18) 0.008(2) 0.006(2)
C9 0.030(3) 0.021(2) 0.009(2) -0.0021(17) 0.0074(18) 0.0051(19)
C10 0.031(3) 0.045(3) 0.022(3) -0.003(2) 0.001(2) 0.007(2)
C11 0.033(3) 0.028(2) 0.013(2) -0.0036(19) 0.006(2) 0.002(2)
C12 0.029(3) 0.028(2) 0.011(2) 0.0003(18) 0.0047(18) 0.000(2)
C13 0.024(2) 0.028(2) 0.016(2) -0.0047(19) 0.0016(19) 0.004(2)
C14 0.022(2) 0.020(2) 0.017(2) -0.0055(18) 0.0038(18) 0.0048(18)
C15 0.019(2) 0.023(2) 0.014(2) -0.0049(18) 0.0019(17) 0.0020(18)
C16 0.029(3) 0.053(3) 0.018(2) 0.000(2) -0.002(2) 0.022(2)
C17 0.026(2) 0.021(2) 0.013(2) 0.0028(18) 0.0012(18) 0.0061(19)
C18 0.025(2) 0.017(2) 0.010(2) -0.0015(17) -0.0025(18) 0.0059(18)
C19 0.053(3) 0.029(3) 0.018(2) -0.003(2) 0.009(2) 0.015(2)
C20 0.050(3) 0.020(2) 0.022(2) -0.005(2) 0.008(2) 0.011(2)
C21 0.040(3) 0.025(2) 0.018(2) 0.0054(19) 0.007(2) 0.022(2)
C22 0.044(3) 0.039(3) 0.034(3) 0.005(2) 0.015(3) 0.013(3)
C23 0.057(4) 0.023(2) 0.018(2) 0.006(2) 0.012(2) 0.011(2)
C24 0.044(3) 0.016(2) 0.024(2) -0.0016(19) 0.015(2) 0.005(2)
N1 0.087(4) 0.018(2) 0.0099(19) 0.0020(16) 0.005(2) 0.013(2)
N2 0.068(3) 0.035(3) 0.021(2) -0.0095(19) 0.021(2) -0.015(2)
N3 0.031(2) 0.026(2) 0.0132(18) -0.0009(16) 0.0025(16) 0.0081(17)
N4 0.034(2) 0.0203(19) 0.0096(17) 0.0004(15) 0.0069(16) 0.0037(16)
N5 0.020(2) 0.026(2) 0.0133(18) -0.0047(15) -0.0006(15) 0.0065(16)
N6 0.0210(19) 0.0179(18) 0.0147(18) 0.0002(15) 0.0028(15) 0.0049(15)
N7 0.043(3) 0.026(2) 0.020(2) 0.0018(17) 0.0089(18) 0.0168(19)
N8 0.046(3) 0.025(2) 0.016(2) 0.0013(17) 0.0071(18) 0.015(2)
S1 0.0333(7) 0.0161(5) 0.0154(5) 0.0020(4) 0.0016(5) 0.0035(5)
S2 0.0341(7) 0.0168(5) 0.0164(5) 0.0014(4) 0.0099(5) 0.0062(5)
S3 0.0253(6) 0.0268(6) 0.0171(5) -0.0037(5) 0.0065(5) 0.0058(5)
S4 0.0386(7) 0.0272(6) 0.0170(6) -0.0018(5) 0.0002(5) 0.0181(5)
Cd1 0.02699(18) 0.02357(17) 0.01491(16) -0.00254(13) 0.00481(13) -0.00028(14)
Cd2 0.03028(19) 0.02000(16) 0.01379(15) -0.00015(12) 0.00322(13) 0.01099(14)
I1 0.0503(5) 0.0357(4) 0.0289(3) -0.0092(2) 0.0145(3) -0.0203(4)
I2 0.03717(19) 0.0531(2) 0.01720(16) -0.00211(15) -0.00165(13) 0.02736(17)
I3 0.04094(19) 0.01855(14) 0.01639(14) 0.00328(11) 0.01165(13) 0.01095(13)
I4 0.03417(17) 0.01877(14) 0.01226(13) 0.00161(11) 0.00181(12) 0.00722(12)

loop_
_atom_type_symbol
_atom_type_description
_atom_type_scat_dispersion_real
_atom_type_scat_dispersion_imag
_atom_type_scat_source
C C 0.0033 0.0016 'International Tables Vol C Tables 4.2.6.8 and 6.1.1.4'
H H 0.0000 0.0000 'International Tables Vol C Tables 4.2.6.8 and 6.1.1.4'
N N 0.0061 0.0033 'International Tables Vol C Tables 4.2.6.8 and 6.1.1.4'
S S 0.1246 0.1234 'International Tables Vol C Tables 4.2.6.8 and 6.1.1.4'
Cd Cd -0.8075 1.2024 'International Tables Vol C Tables 4.2.6.8 and 6.1.1.4'
I I -0.4742 1.8119 'International Tables Vol C Tables 4.2.6.8 and 6.1.1.4'
O O 0.0106 0.0060 'International Tables Vol C Tables 4.2.6.8 and 6.1.1.4'

loop_
_geom_angle_atom_site_label_1
_geom_angle_atom_site_label_2
_geom_angle_atom_site_label_3
_geom_angle
_geom_angle_site_symmetry_1
_geom_angle_site_symmetry_3
C2 C1 N1 107.2(6) . .
C2 C1 H1 126.4 . .
N1 C1 H1 126.4 . .
C1 C2 N2 108.6(5) . .
C1 C2 H2 125.7 . .
N2 C2 H2 125.7 . .
N2 C3 N1 106.9(4) . .
N2 C3 S1 127.6(4) . .
N1 C3 S1 125.4(4) . .
N2 C4 H4A 109.5 . .
N2 C4 H4B 109.5 . .
H4A C4 H4B 109.5 . .
N2 C4 H4C 109.5 . .
H4A C4 H4C 109.5 . .
H4B C4 H4C 109.5 . .
N1 C5B C6B 107.5(8) . .
N1 C5B H5A 110.2 . .
C6B C5B H5A 110.2 . .
N1 C5B H5B 110.2 . .
C6B C5B H5B 110.2 . .
H5A C5B H5B 108.5 . .
C6B C6B C5B 108.7(17) 2_666 .
C6B C6B H6A 110.0 2_666 .
C5B C6B H6A 110.0 . .
C6B C6B H6B 110.0 2_666 .
C5B C6B H6B 110.0 . .
H6A C6B H6B 108.3 . .
C6 C6 H6C 109.5 2_666 .
C6 C6 H6D 109.5 2_666 .
H6C C6 H6D 108.0 . .
C8 C7 N3 107.9(4) . .
C8 C7 H7 126.1 . .
N3 C7 H7 126.1 . .
C7 C8 N4 106.9(4) . .
C7 C8 H8 126.6 . .
N4 C8 H8 126.6 . .
N3 C9 N4 106.3(4) . .
N3 C9 S2 127.3(4) . .
N4 C9 S2 126.4(3) . .
N3 C10 H10A 109.5 . .
N3 C10 H10B 109.5 . .
H10A C10 H10B 109.5 . .
N3 C10 H10C 109.5 . .
H10A C10 H10C 109.5 . .
H10B C10 H10C 109.5 . .
N4 C11 C12 112.6(4) . .
N4 C11 H11A 109.1 . .
C12 C11 H11A 109.1 . .
N4 C11 H11B 109.1 . .
C12 C11 H11B 109.1 . .
H11A C11 H11B 107.8 . .
C12 C12 C11 112.7(5) 2_656 .
C12 C12 H12A 109.1 2_656 .
C11 C12 H12A 109.1 . .
C12 C12 H12B 109.1 2_656 .
C11 C12 H12B 109.1 . .
H12A C12 H12B 107.8 . .
C14 C13 N5 107.1(4) . .
C14 C13 H13 126.4 . .
N5 C13 H13 126.4 . .
C13 C14 N6 107.9(4) . .
C13 C14 H14 126.1 . .
N6 C14 H14 126.1 . .
N5 C15 N6 106.4(4) . .
N5 C15 S3 126.6(3) . .
N6 C15 S3 126.9(3) . .
N5 C16 H16A 109.5 . .
N5 C16 H16B 109.5 . .
H16A C16 H16B 109.5 . .
N5 C16 H16C 109.5 . .
H16A C16 H16C 109.5 . .
H16B C16 H16C 109.5 . .
N6 C17 C18 112.1(3) . .
N6 C17 H17A 109.2 . .
C18 C17 H17A 109.2 . .
N6 C17 H17B 109.2 . .
C18 C17 H17B 109.2 . .
H17A C17 H17B 107.9 . .
C17 C18 C18 113.4(4) . 2_655
C17 C18 H18A 108.9 . .
C18 C18 H18A 108.9 2_655 .
C17 C18 H18B 108.9 . .
C18 C18 H18B 108.9 2_655 .
H18A C18 H18B 107.7 . .
C20 C19 N7 107.4(4) . .
C20 C19 H19 126.3 . .
N7 C19 H19 126.3 . .
C19 C20 N8 107.7(5) . .
C19 C20 H20 126.1 . .
N8 C20 H20 126.1 . .
N7 C21 N8 106.5(4) . .
N7 C21 S4 125.8(4) . .
N8 C21 S4 127.6(3) . .
N7 C22 H22A 109.5 . .
N7 C22 H22B 109.5 . .
H22A C22 H22B 109.5 . .
N7 C22 H22C 109.5 . .
H22A C22 H22C 109.5 . .
H22B C22 H22C 109.5 . .
N8 C23 C24 113.6(4) . .
N8 C23 H23A 108.8 . .
C24 C23 H23A 108.8 . .
N8 C23 H23B 108.8 . .
C24 C23 H23B 108.8 . .
H23A C23 H23B 107.7 . .
C24 C24 C23 113.5(5) 2_665 .
C24 C24 H24A 108.9 2_665 .
C23 C24 H24A 108.9 . .
C24 C24 H24B 108.9 2_665 .
C23 C24 H24B 108.9 . .
H24A C24 H24B 107.7 . .
C1 N1 C3 109.7(5) . .
C1 N1 C5B 124.6(5) . .
C3 N1 C5B 125.7(4) . .
C3 N2 C2 107.7(5) . .
C3 N2 C4 125.6(5) . .
C2 N2 C4 126.8(5) . .
C9 N3 C7 109.4(4) . .
C9 N3 C10 124.9(4) . .
C7 N3 C10 125.7(4) . .
C9 N4 C8 109.6(4) . .
C9 N4 C11 124.9(4) . .
C8 N4 C11 125.5(4) . .
C15 N5 C13 109.5(4) . .
C15 N5 C16 125.4(4) . .
C13 N5 C16 125.1(4) . .
C15 N6 C14 109.2(4) . .
C15 N6 C17 124.9(3) . .
C14 N6 C17 125.8(4) . .
C21 N7 C19 109.1(4) . .
C21 N7 C22 125.2(4) . .
C19 N7 C22 125.6(4) . .
C21 N8 C20 109.2(4) . .
C21 N8 C23 125.7(4) . .
C20 N8 C23 125.1(4) . .
C3 S1 Cd1 103.84(17) . .
C9 S2 Cd1 102.05(14) . .
C15 S3 Cd2 101.23(16) . .
C21 S4 Cd2 99.28(15) . .
S2 Cd1 S1 110.51(4) . .
S2 Cd1 I11 105.71(6) . .
S1 Cd1 I11 119.95(10) . .
S2 Cd1 I1 103.19(3) . .
S1 Cd1 I1 109.32(4) . .
I11 Cd1 I1 14.20(9) . .
S2 Cd1 I2 107.07(3) . .
S1 Cd1 I2 102.08(3) . .
I11 Cd1 I2 110.98(11) . .
I1 Cd1 I2 124.45(3) . .
S3 Cd2 S4 118.35(4) . .
S3 Cd2 I4 110.93(3) . .
S4 Cd2 I4 104.74(3) . .
S3 Cd2 I3 102.49(3) . .
S4 Cd2 I3 106.22(3) . .
I4 Cd2 I3 114.410(15) . .
I11 I1 Cd1 77.6(3) . .
I1 I11 Cd1 88.2(3) . .
O1 C25 N9 124.8(8) . .
O1 C25 H25 117.6 . .
N9 C25 H25 117.6 . .
N9 C26 H26A 109.5 . .
N9 C26 H26B 109.5 . .
H26A C26 H26B 109.5 . .
N9 C26 H26C 109.5 . .
H26A C26 H26C 109.5 . .
H26B C26 H26C 109.5 . .
N9 C27 H27A 109.5 . .
N9 C27 H27B 109.5 . .
H27A C27 H27B 109.5 . .
N9 C27 H27C 109.5 . .
H27A C27 H27C 109.5 . .
H27B C27 H27C 109.5 . .
C25 N9 C26 121.5(9) . .
C25 N9 C27 121.4(9) . .
C26 N9 C27 117.0(9) . .
O1B C25B N9B 118(3) . .
O1B C25B H25B 121.0 . .
N9B C25B H25B 121.0 . .
N9B C26B H26D 109.5 . .
N9B C26B H26E 109.5 . .
H26D C26B H26E 109.5 . .
N9B C26B H26F 109.5 . .
H26D C26B H26F 109.5 . .
H26E C26B H26F 109.5 . .
N9B C27B H27D 109.5 . .
N9B C27B H27E 109.5 . .
H27D C27B H27E 109.5 . .
N9B C27B H27F 109.5 . .
H27D C27B H27F 109.5 . .
H27E C27B H27F 109.5 . .
C27B N9B C26B 118(3) . .
C27B N9B C25B 131(3) . .
C26B N9B C25B 111(3) . .

loop_
_geom_bond_atom_site_label_1
_geom_bond_atom_site_label_2
_geom_bond_distance
_geom_bond_site_symmetry_2
C1 C2 1.319(10) .
C1 N1 1.359(7) .
C1 H1 0.9500 .
C2 N2 1.403(7) .
C2 H2 0.9500 .
C3 N2 1.332(7) .
C3 N1 1.365(7) .
C3 S1 1.728(5) .
C4 N2 1.430(8) .
C4 H4A 0.9800 .
C4 H4B 0.9800 .
C4 H4C 0.9800 .
C5B N1 1.448(8) .
C5B C6B 1.562(19) .
C5B H5A 0.9900 .
C5B H5B 0.9900 .
C6B C6B 1.53(4) 2_666
C6B H6A 0.9900 .
C6B H6B 0.9900 .
C6 C6 1.513(16) 2_666
C6 H6C 0.9900 .
C6 H6D 0.9900 .
C7 C8 1.339(7) .
C7 N3 1.376(6) .
C7 H7 0.9500 .
C8 N4 1.381(6) .
C8 H8 0.9500 .
C9 N3 1.349(6) .
C9 N4 1.353(6) .
C9 S2 1.717(4) .
C10 N3 1.463(6) .
C10 H10A 0.9800 .
C10 H10B 0.9800 .
C10 H10C 0.9800 .
C11 N4 1.463(6) .
C11 C12 1.520(6) .
C11 H11A 0.9900 .
C11 H11B 0.9900 .
C12 C12 1.516(9) 2_656
C12 H12A 0.9900 .
C12 H12B 0.9900 .
C13 C14 1.332(6) .
C13 N5 1.379(5) .
C13 H13 0.9500 .
C14 N6 1.372(5) .
C14 H14 0.9500 .
C15 N5 1.346(5) .
C15 N6 1.352(6) .
C15 S3 1.721(4) .
C16 N5 1.455(6) .
C16 H16A 0.9800 .
C16 H16B 0.9800 .
C16 H16C 0.9800 .
C17 N6 1.465(5) .
C17 C18 1.516(6) .
C17 H17A 0.9900 .
C17 H17B 0.9900 .
C18 C18 1.519(8) 2_655
C18 H18A 0.9900 .
C18 H18B 0.9900 .
C19 C20 1.331(7) .
C19 N7 1.383(7) .
C19 H19 0.9500 .
C20 N8 1.376(6) .
C20 H20 0.9500 .
C21 N7 1.348(6) .
C21 N8 1.351(7) .
C21 S4 1.727(5) .
C22 N7 1.462(7) .
C22 H22A 0.9800 .
C22 H22B 0.9800 .
C22 H22C 0.9800 .
C23 N8 1.467(6) .
C23 C24 1.530(7) .
C23 H23A 0.9900 .
C23 H23B 0.9900 .
C24 C24 1.504(10) 2_665
C24 H24A 0.9900 .
C24 H24B 0.9900 .
S1 Cd1 2.5674(12) .
S2 Cd1 2.5657(11) .
S3 Cd2 2.5692(12) .
S4 Cd2 2.5727(12) .
Cd1 I11 2.678(3) .
Cd1 I1 2.7402(6) .
Cd1 I2 2.7432(5) .
Cd2 I4 2.7610(4) .
Cd2 I3 2.7780(4) .
I1 I11 0.673(4) .
C25 O1 1.247(10) .
C25 N9 1.290(12) .
C25 H25 0.9500 .
C26 N9 1.432(13) .
C26 H26A 0.9800 .
C26 H26B 0.9800 .
C26 H26C 0.9800 .
C27 N9 1.478(13) .
C27 H27A 0.9800 .
C27 H27B 0.9800 .
C27 H27C 0.9800 .
C25B O1B 1.29(3) .
C25B N9B 1.43(4) .
C25B H25B 0.9500 .
C26B N9B 1.40(4) .
C26B H26D 0.9800 .
C26B H26E 0.9800 .
C26B H26F 0.9800 .
C27B N9B 1.40(5) .
C27B H27D 0.9800 .
C27B H27E 0.9800 .
C27B H27F 0.9800 .

loop_
_geom_torsion_atom_site_label_1
_geom_torsion_atom_site_label_2
_geom_torsion_atom_site_label_3
_geom_torsion_atom_site_label_4
_geom_torsion
_geom_torsion_site_symmetry_1
_geom_torsion_site_symmetry_2
_geom_torsion_site_symmetry_3
_geom_torsion_site_symmetry_4
N1 C1 C2 N2 0.5(6) . . . .
N1 C5B C6B C6B -69.0(19) . . . 2_666
N3 C7 C8 N4 0.8(5) . . . .
N4 C11 C12 C12 61.0(6) . . . 2_656
N5 C13 C14 N6 0.5(5) . . . .
N6 C17 C18 C18 -61.3(6) . . . 2_655
N7 C19 C20 N8 0.2(6) . . . .
N8 C23 C24 C24 -64.3(7) . . . 2_665
C2 C1 N1 C3 -0.3(6) . . . .
C2 C1 N1 C5B 178.4(5) . . . .
N2 C3 N1 C1 -0.1(6) . . . .
S1 C3 N1 C1 -179.0(4) . . . .
N2 C3 N1 C5B -178.7(5) . . . .
S1 C3 N1 C5B 2.4(7) . . . .
C6B C5B N1 C1 -66.6(9) . . . .
C6B C5B N1 C3 111.8(9) . . . .
N1 C3 N2 C2 0.4(5) . . . .
S1 C3 N2 C2 179.3(4) . . . .
N1 C3 N2 C4 179.7(5) . . . .
S1 C3 N2 C4 -1.5(8) . . . .
C1 C2 N2 C3 -0.6(6) . . . .
C1 C2 N2 C4 -179.8(5) . . . .
N4 C9 N3 C7 0.2(5) . . . .
S2 C9 N3 C7 177.9(3) . . . .
N4 C9 N3 C10 178.8(4) . . . .
S2 C9 N3 C10 -3.5(6) . . . .
C8 C7 N3 C9 -0.6(5) . . . .
C8 C7 N3 C10 -179.3(4) . . . .
N3 C9 N4 C8 0.3(5) . . . .
S2 C9 N4 C8 -177.4(3) . . . .
N3 C9 N4 C11 -177.5(4) . . . .
S2 C9 N4 C11 4.8(6) . . . .
C7 C8 N4 C9 -0.7(5) . . . .
C7 C8 N4 C11 177.1(4) . . . .
C12 C11 N4 C9 78.1(5) . . . .
C12 C11 N4 C8 -99.4(5) . . . .
N6 C15 N5 C13 -0.4(5) . . . .
S3 C15 N5 C13 -176.7(4) . . . .
N6 C15 N5 C16 -179.8(4) . . . .
S3 C15 N5 C16 3.9(7) . . . .
C14 C13 N5 C15 0.0(5) . . . .
C14 C13 N5 C16 179.4(4) . . . .
N5 C15 N6 C14 0.7(5) . . . .
S3 C15 N6 C14 176.9(3) . . . .
N5 C15 N6 C17 177.6(4) . . . .
S3 C15 N6 C17 -6.2(6) . . . .
C13 C14 N6 C15 -0.7(5) . . . .
C13 C14 N6 C17 -177.6(4) . . . .
C18 C17 N6 C15 -81.5(5) . . . .
C18 C17 N6 C14 94.9(5) . . . .
N8 C21 N7 C19 0.0(5) . . . .
S4 C21 N7 C19 -177.5(3) . . . .
N8 C21 N7 C22 -177.3(4) . . . .
S4 C21 N7 C22 5.3(7) . . . .
C20 C19 N7 C21 -0.1(6) . . . .
C20 C19 N7 C22 177.1(5) . . . .
N7 C21 N8 C20 0.1(5) . . . .
S4 C21 N8 C20 177.5(4) . . . .
N7 C21 N8 C23 -179.5(4) . . . .
S4 C21 N8 C23 -2.1(7) . . . .
C19 C20 N8 C21 -0.2(5) . . . .
C19 C20 N8 C23 179.4(4) . . . .
C24 C23 N8 C21 -86.2(6) . . . .
C24 C23 N8 C20 94.2(5) . . . .
N2 C3 S1 Cd1 75.5(5) . . . .
N1 C3 S1 Cd1 -105.8(4) . . . .
N3 C9 S2 Cd1 81.6(4) . . . .
N4 C9 S2 Cd1 -101.2(4) . . . .
N5 C15 S3 Cd2 -87.8(4) . . . .
N6 C15 S3 Cd2 96.7(4) . . . .
N7 C21 S4 Cd2 -89.9(4) . . . .
N8 C21 S4 Cd2 93.2(4) . . . .
O1 C25 N9 C26 -0.8(15) . . . .
O1 C25 N9 C27 -177.9(8) . . . .
O1B C25B N9B C27B -5(5) . . . .
O1B C25B N9B C26B 179(3) . . . .
